data_7150044
loop_
_publ_author_name
'Jacobs, Ayesha'
'Nassimbeni, Luigi R.'
'Su, Hong'
'Taljaard, Benjamin'

_publ_section_title
;
 Xanthenol clathrates: structure, thermal stability, guest exchange and
 kinetics of desolvation.
;
_journal_issue 7
_journal_name_full 'Organic &amp; biomolecular chemistry'
_journal_page_first 1319
_journal_page_last 1322
_journal_paper_doi 10.1039/b416331a
_journal_volume 3
_journal_year 2005
_chemical_formula_moiety 'C20 H16 O3.C4 H5'
_chemical_formula_sum 'C48 H42 O6'
_chemical_formula_weight 714.82
_chemical_name_common '9-(4-methoxyphenyl)-9H-xanthen-9-ol m-xylene clathrate'
_chemical_name_systematic
;
9-(4-methoxyphenyl)-9H-xanthen-9-ol m-xylene clathrate
;
_space_group_IT_number 2
_symmetry_cell_setting triclinic
_symmetry_space_group_name_Hall '-P 1'
_symmetry_space_group_name_H-M 'P -1'
_atom_sites_solution_hydrogens geom
_atom_sites_solution_primary direct
_atom_sites_solution_secondary difmap
_audit_creation_method SHELXL-97
_cell_angle_alpha 95.6370(10)
_cell_angle_beta 94.9190(10)
_cell_angle_gamma 109.7170(10)
_cell_formula_units_Z 2
_cell_length_a 8.4150(2)
_cell_length_b 18.2852(3)
_cell_length_c 12.7741(4)
_cell_measurement_reflns_used 'all data'
_cell_measurement_temperature 113(2)
_cell_volume 1826.48(8)
_computing_cell_refinement 'DENZO-SMN (Otwinowski & Minor, 1997)'
_computing_data_collection 'COLLECT (2000)'
_computing_data_reduction 'DENZO-SMN (Otwinowski & Minor, 1997)'
_computing_molecular_graphics 'X-seed (Barbour, 2001)'
_computing_publication_material 'SHELXL-97 (Sheldrick, 1997)'
_computing_structure_refinement 'SHELXL-97 (Sheldrick, 1997)'
_computing_structure_solution 'SHELXS-97 (Sheldrick, 1990)'
_diffrn_ambient_temperature 113(2)
_diffrn_measured_fraction_theta_full 0.985
_diffrn_measured_fraction_theta_max 0.985
_diffrn_measurement_device_type 'Nonius Kappa CCD diffractometer'
_diffrn_measurement_method '1\% \f scans and \w scans'
_diffrn_radiation_monochromator graphite
_diffrn_radiation_source 'fine-focus sealed tube'
_diffrn_radiation_type MoK\a
_diffrn_radiation_wavelength 0.71073
_diffrn_reflns_av_R_equivalents 0.0320
_diffrn_reflns_av_sigmaI/netI 0.0586
_diffrn_reflns_limit_h_max 10
_diffrn_reflns_limit_h_min -10
_diffrn_reflns_limit_k_max 23
_diffrn_reflns_limit_k_min -23
_diffrn_reflns_limit_l_max 15
_diffrn_reflns_limit_l_min -16
_diffrn_reflns_number 14802
_diffrn_reflns_theta_full 27.12
_diffrn_reflns_theta_max 27.12
_diffrn_reflns_theta_min 3.27
_exptl_absorpt_coefficient_mu 0.085
_exptl_absorpt_correction_T_max 0.9833
_exptl_absorpt_correction_T_min 0.9718
_exptl_crystal_colour colourless
_exptl_crystal_density_diffrn 1.300
_exptl_crystal_density_method 'not measured'
_exptl_crystal_description cuboid
_exptl_crystal_F_000 756
_exptl_crystal_size_max 0.34
_exptl_crystal_size_mid 0.25
_exptl_crystal_size_min 0.20
_refine_diff_density_max 0.246
_refine_diff_density_min -0.253
_refine_diff_density_rms 0.054
_refine_ls_extinction_method none
_refine_ls_goodness_of_fit_ref 1.026
_refine_ls_hydrogen_treatment mixed
_refine_ls_matrix_type full
_refine_ls_number_parameters 499
_refine_ls_number_reflns 7957
_refine_ls_number_restraints 4
_refine_ls_restrained_S_all 1.026
_refine_ls_R_factor_all 0.0914
_refine_ls_R_factor_gt 0.0485
_refine_ls_shift/su_max 0.001
_refine_ls_shift/su_mean 0.000
_refine_ls_structure_factor_coef Fsqd
_refine_ls_weighting_details 'calc w=1/[\s^2^(Fo^2^)+(0.0666P)^2^+0.0460P] where P=(Fo^2^+2Fc^2^)/3'
_refine_ls_weighting_scheme calc
_refine_ls_wR_factor_gt 0.1133
_refine_ls_wR_factor_ref 0.1300
_reflns_number_gt 4988
_reflns_number_total 7957
_reflns_threshold_expression >2sigma(I)
_cod_data_source_file b416331a.txt
_cod_data_source_block c:\xprep\a1mxynew
_cod_original_cell_volume 1826.47(8)
_cod_original_sg_symbol_H-M P-1
_cod_database_code 7150044

loop_
_symmetry_equiv_pos_as_xyz
'x, y, z'
'-x, -y, -z'

loop_
_atom_site_label
_atom_site_type_symbol
_atom_site_fract_x
_atom_site_fract_y
_atom_site_fract_z
_atom_site_U_iso_or_equiv
_atom_site_adp_type
_atom_site_occupancy
_atom_site_symmetry_multiplicity
_atom_site_calc_flag
_atom_site_refinement_flags
_atom_site_disorder_assembly
_atom_site_disorder_group
O1A O 1.22353(12) 0.35759(6) 0.46397(8) 0.0175(2) Uani 1 1 d D . .
O1B O 0.78228(12) 0.14259(6) 0.52421(8) 0.0182(2) Uani 1 1 d D . .
O2A O 1.58224(12) 0.50944(6) 0.38585(8) 0.0193(3) Uani 1 1 d . . .
O2B O 0.42677(12) -0.00426(6) 0.61688(8) 0.0213(3) Uani 1 1 d . . .
O3A O 0.87395(14) 0.09327(6) 0.08185(9) 0.0293(3) Uani 1 1 d . . .
O3B O 1.17092(13) 0.41509(6) 0.88932(8) 0.0258(3) Uani 1 1 d . . .
C1A C 1.47422(18) 0.36747(9) 0.37863(11) 0.0156(3) Uani 1 1 d . . .
H1A H 1.291(2) 0.4030(7) 0.5126(11) 0.037(5) Uiso 1 1 d D . .
H1B H 0.712(2) 0.0953(7) 0.4787(13) 0.054(6) Uiso 1 1 d D . .
C1B C 0.53847(18) 0.13709(9) 0.61352(11) 0.0168(3) Uani 1 1 d . . .
C2A C 1.51595(19) 0.30056(9) 0.38639(12) 0.0198(4) Uani 1 1 d . . .
C2B C 0.49819(19) 0.20382(9) 0.60038(12) 0.0201(4) Uani 1 1 d . . .
H2A H 1.4280 0.2506 0.3738 0.024 Uiso 1 1 calc R . .
H2B H 0.5869 0.2535 0.6098 0.024 Uiso 1 1 calc R . .
C3A C 1.68269(19) 0.30504(9) 0.41208(12) 0.0224(4) Uani 1 1 d . . .
C3B C 0.33195(19) 0.19946(9) 0.57385(12) 0.0221(4) Uani 1 1 d . . .
H3A H 1.7082 0.2586 0.4172 0.027 Uiso 1 1 calc R . .
H3B H 0.3076 0.2458 0.5652 0.027 Uiso 1 1 calc R . .
C4A C 1.81227(19) 0.37772(9) 0.43034(12) 0.0215(4) Uani 1 1 d . . .
C4B C 0.20069(19) 0.12721(9) 0.55983(12) 0.0221(4) Uani 1 1 d . . .
H4A H 1.9263 0.3811 0.4498 0.026 Uiso 1 1 calc R . .
H4B H 0.0869 0.1238 0.5393 0.027 Uiso 1 1 calc R . .
C5A C 1.77601(19) 0.44481(9) 0.42038(12) 0.0200(4) Uani 1 1 d . . .
C5B C 0.23611(19) 0.06045(9) 0.57587(12) 0.0208(4) Uani 1 1 d . . .
H5A H 1.8647 0.4945 0.4309 0.024 Uiso 1 1 calc R . .
H5B H 0.1467 0.0111 0.5686 0.025 Uiso 1 1 calc R . .
C6A C 1.60808(18) 0.43899(9) 0.39469(11) 0.0163(3) Uani 1 1 d . . .
C6B C 0.40291(19) 0.06600(9) 0.60263(12) 0.0178(3) Uani 1 1 d . . .
C7A C 1.28262(18) 0.43842(8) 0.32317(11) 0.0162(3) Uani 1 1 d . . .
C7B C 0.72990(18) 0.06582(9) 0.66921(11) 0.0167(3) Uani 1 1 d . . .
C8A C 1.13098(19) 0.44314(9) 0.27586(12) 0.0199(3) Uani 1 1 d . . .
C8B C 0.88359(19) 0.06011(9) 0.71089(12) 0.0201(4) Uani 1 1 d . . .
H8A H 1.0320 0.3973 0.2624 0.024 Uiso 1 1 calc R . .
H8B H 0.9839 0.1053 0.7202 0.024 Uiso 1 1 calc R . .
C9A C 1.1216(2) 0.51281(9) 0.24822(12) 0.0226(4) Uani 1 1 d . . .
C9B C 0.8938(2) -0.00964(9) 0.73903(12) 0.0234(4) Uani 1 1 d . . .
H9A H 1.0165 0.5148 0.2176 0.027 Uiso 1 1 calc R . .
H9B H 1.0002 -0.0122 0.7661 0.028 Uiso 1 1 calc R . .
C10A C 1.2663(2) 0.58005(9) 0.26527(12) 0.0229(4) Uani 1 1 d . . .
C10B C 0.7472(2) -0.07579(9) 0.72739(12) 0.0233(4) Uani 1 1 d . . .
H10A H 1.2603 0.6279 0.2457 0.027 Uiso 1 1 calc R . .
H10B H 0.7533 -0.1238 0.7464 0.028 Uiso 1 1 calc R . .
C11A C 1.41856(19) 0.57720(9) 0.31055(12) 0.0212(4) Uani 1 1 d . . .
C11B C 0.5932(2) -0.07178(9) 0.68829(12) 0.0230(4) Uani 1 1 d . . .
H11A H 1.5180 0.6229 0.3219 0.025 Uiso 1 1 calc R . .
H11B H 0.4925 -0.1166 0.6816 0.028 Uiso 1 1 calc R . .
C12A C 1.42477(18) 0.50675(9) 0.33934(11) 0.0170(3) Uani 1 1 d . . .
C12B C 0.58604(18) -0.00171(9) 0.65867(12) 0.0184(3) Uani 1 1 d . . .
C13A C 1.29033(18) 0.36371(8) 0.36308(11) 0.0154(3) Uani 1 1 d . . .
C13B C 0.72208(18) 0.14005(9) 0.62725(11) 0.0163(3) Uani 1 1 d . . .
C14A C 1.17788(18) 0.29110(8) 0.28805(11) 0.0156(3) Uani 1 1 d . . .
C14B C 0.84062(18) 0.21419(9) 0.69771(12) 0.0167(3) Uani 1 1 d . . .
C15A C 1.03690(18) 0.23527(9) 0.31827(12) 0.0186(3) Uani 1 1 d . . .
C15B C 0.96986(18) 0.27058(9) 0.65862(12) 0.0186(3) Uani 1 1 d . . .
H15A H 1.0089 0.2417 0.3882 0.022 Uiso 1 1 calc R . .
H15B H 0.9853 0.2635 0.5860 0.022 Uiso 1 1 calc R . .
C16A C 0.93715(19) 0.17049(9) 0.24736(12) 0.0218(4) Uani 1 1 d . . .
C16B C 1.07648(19) 0.33707(9) 0.72459(12) 0.0204(4) Uani 1 1 d . . .
H16A H 0.8410 0.1329 0.2688 0.026 Uiso 1 1 calc R . .
H16B H 1.1635 0.3754 0.6966 0.024 Uiso 1 1 calc R . .
C17A C 0.97726(19) 0.16033(9) 0.14508(12) 0.0202(4) Uani 1 1 d . . .
C17B C 1.05685(19) 0.34792(9) 0.83107(12) 0.0190(4) Uani 1 1 d . . .
C18A C 1.11760(19) 0.21551(9) 0.11331(12) 0.0208(4) Uani 1 1 d . . .
C18B C 0.92674(19) 0.29270(9) 0.87098(12) 0.0209(4) Uani 1 1 d . . .
H18A H 1.1458 0.2090 0.0434 0.025 Uiso 1 1 calc R . .
H18B H 0.9108 0.2999 0.9435 0.025 Uiso 1 1 calc R . .
C19A C 1.21558(19) 0.28014(9) 0.18545(12) 0.0190(3) Uani 1 1 d . . .
C19B C 0.82000(19) 0.22675(9) 0.80348(12) 0.0206(4) Uani 1 1 d . . .
H19A H 1.3113 0.3180 0.1639 0.023 Uiso 1 1 calc R . .
H19B H 0.7305 0.1893 0.8308 0.025 Uiso 1 1 calc R . .
C20A C 0.9137(2) 0.08069(10) -0.02298(13) 0.0333(4) Uani 1 1 d . . .
C20B C 1.1534(2) 0.42886(10) 0.99893(13) 0.0338(4) Uani 1 1 d . . .
H20A H 0.9101 0.1243 -0.0608 0.050 Uiso 1 1 calc R . .
H20E H 1.2438 0.4773 1.0322 0.051 Uiso 1 1 calc R . .
H21A H 0.8305 0.0315 -0.0605 0.050 Uiso 1 1 calc R . .
H21B H 1.1620 0.3848 1.0341 0.051 Uiso 1 1 calc R . .
H22A H 1.0280 0.0775 -0.0198 0.050 Uiso 1 1 calc R . .
H22B H 1.0423 0.4339 1.0058 0.051 Uiso 1 1 calc R . .
C1G C 0.4629(2) 0.16446(11) -0.04523(16) 0.0381(5) Uani 1 1 d . . .
H2G H 0.6252 0.2148 0.0901 0.047 Uiso 1 1 calc R . .
C2G C 0.5603(2) 0.22574(12) 0.03316(15) 0.0390(5) Uani 1 1 d . . .
C3G C 0.5653(2) 0.30204(12) 0.03059(15) 0.0388(5) Uani 1 1 d . . .
C4G C 0.4701(3) 0.31682(12) -0.05206(15) 0.0411(5) Uani 1 1 d . . .
H4G H 0.4711 0.3686 -0.0553 0.049 Uiso 1 1 calc R . .
C5G C 0.3730(2) 0.25696(12) -0.13058(15) 0.0401(5) Uani 1 1 d . . .
H5G H 0.3081 0.2680 -0.1875 0.048 Uiso 1 1 calc R . .
C6G C 0.3696(2) 0.18175(12) -0.12675(15) 0.0367(5) Uani 1 1 d . . .
H6G H 0.3020 0.1411 -0.1810 0.044 Uiso 1 1 calc R . .
C7G C 0.4641(3) 0.08278(13) -0.0426(2) 0.0739(8) Uani 1 1 d . . .
H7G1 H 0.3568 0.0450 -0.0798 0.111 Uiso 1 1 calc R . .
H7G2 H 0.4772 0.0731 0.0312 0.111 Uiso 1 1 calc R . .
H7G3 H 0.5593 0.0769 -0.0775 0.111 Uiso 1 1 calc R . .
C8G C 0.6740(3) 0.36733(15) 0.11583(18) 0.0709(8) Uani 1 1 d . . .
H8G1 H 0.7906 0.3873 0.0981 0.106 Uiso 1 1 calc R . .
H8G2 H 0.6744 0.3472 0.1841 0.106 Uiso 1 1 calc R . .
H8G3 H 0.6274 0.4098 0.1205 0.106 Uiso 1 1 calc R . .

loop_
_atom_site_aniso_label
_atom_site_aniso_U_11
_atom_site_aniso_U_22
_atom_site_aniso_U_33
_atom_site_aniso_U_23
_atom_site_aniso_U_13
_atom_site_aniso_U_12
O1A 0.0168(5) 0.0178(6) 0.0157(5) 0.0010(4) 0.0026(4) 0.0032(4)
O1B 0.0186(5) 0.0194(6) 0.0162(6) 0.0017(5) 0.0031(5) 0.0061(5)
O2A 0.0151(5) 0.0146(6) 0.0272(6) 0.0014(5) -0.0017(5) 0.0053(4)
O2B 0.0155(5) 0.0166(6) 0.0303(6) 0.0019(5) -0.0016(5) 0.0050(4)
O3A 0.0311(6) 0.0228(7) 0.0227(6) -0.0055(5) -0.0031(5) -0.0012(5)
O3B 0.0274(6) 0.0215(6) 0.0223(6) -0.0022(5) -0.0028(5) 0.0031(5)
C1A 0.0149(7) 0.0178(8) 0.0137(7) 0.0015(6) 0.0013(6) 0.0056(6)
C1B 0.0153(7) 0.0193(8) 0.0156(8) 0.0018(6) 0.0012(6) 0.0061(6)
C2A 0.0171(8) 0.0177(9) 0.0237(8) 0.0035(7) 0.0023(7) 0.0049(6)
C2B 0.0194(8) 0.0192(9) 0.0220(8) 0.0032(7) 0.0017(7) 0.0071(7)
C3A 0.0242(9) 0.0200(9) 0.0262(9) 0.0039(7) 0.0026(7) 0.0115(7)
C3B 0.0233(9) 0.0229(9) 0.0243(9) 0.0044(7) 0.0028(7) 0.0132(7)
C4A 0.0148(8) 0.0276(9) 0.0232(8) 0.0034(7) 0.0009(7) 0.0092(7)
C4B 0.0155(8) 0.0306(10) 0.0218(8) 0.0032(7) 0.0016(7) 0.0102(7)
C5A 0.0158(8) 0.0204(9) 0.0216(8) 0.0014(7) 0.0007(7) 0.0042(7)
C5B 0.0158(8) 0.0226(9) 0.0211(8) 0.0006(7) 0.0006(7) 0.0043(7)
C6A 0.0184(8) 0.0163(8) 0.0153(7) 0.0014(6) 0.0024(6) 0.0076(6)
C6B 0.0196(8) 0.0181(9) 0.0176(8) 0.0014(6) 0.0025(7) 0.0095(7)
C7A 0.0175(8) 0.0170(8) 0.0144(7) 0.0011(6) 0.0027(6) 0.0067(6)
C7B 0.0179(8) 0.0193(8) 0.0143(7) 0.0005(6) 0.0023(6) 0.0089(6)
C8A 0.0185(8) 0.0185(8) 0.0222(8) 0.0020(7) 0.0011(7) 0.0066(7)
C8B 0.0179(8) 0.0220(9) 0.0197(8) 0.0020(7) 0.0013(7) 0.0062(7)
C9A 0.0209(8) 0.0234(9) 0.0240(9) 0.0010(7) -0.0025(7) 0.0103(7)
C9B 0.0231(8) 0.0272(9) 0.0219(8) 0.0013(7) -0.0012(7) 0.0129(7)
C10A 0.0267(9) 0.0171(9) 0.0260(9) 0.0040(7) -0.0008(7) 0.0098(7)
C10B 0.0295(9) 0.0193(9) 0.0239(9) 0.0033(7) 0.0009(7) 0.0125(7)
C11A 0.0213(8) 0.0158(8) 0.0249(9) 0.0027(7) 0.0016(7) 0.0049(7)
C11B 0.0247(8) 0.0179(9) 0.0259(9) 0.0025(7) 0.0032(7) 0.0068(7)
C12A 0.0147(7) 0.0194(8) 0.0165(8) 0.0008(6) -0.0002(6) 0.0065(6)
C12B 0.0170(8) 0.0208(9) 0.0168(8) 0.0013(6) 0.0013(7) 0.0065(7)
C13A 0.0144(7) 0.0169(8) 0.0151(7) 0.0020(6) 0.0026(6) 0.0054(6)
C13B 0.0159(7) 0.0179(8) 0.0152(8) 0.0020(6) 0.0025(6) 0.0058(6)
C14A 0.0140(7) 0.0158(8) 0.0182(8) 0.0016(6) 0.0001(6) 0.0075(6)
C14B 0.0149(7) 0.0191(8) 0.0181(8) 0.0028(6) -0.0005(6) 0.0089(6)
C15A 0.0175(8) 0.0185(8) 0.0197(8) 0.0015(7) 0.0029(7) 0.0063(7)
C15B 0.0190(8) 0.0223(9) 0.0164(8) 0.0032(6) 0.0019(7) 0.0096(7)
C16A 0.0170(8) 0.0200(9) 0.0259(9) 0.0026(7) 0.0034(7) 0.0032(7)
C16B 0.0158(8) 0.0190(8) 0.0257(9) 0.0057(7) 0.0033(7) 0.0043(6)
C17A 0.0191(8) 0.0162(8) 0.0226(8) -0.0008(7) -0.0048(7) 0.0055(7)
C17B 0.0184(8) 0.0163(8) 0.0222(8) 0.0009(7) -0.0039(7) 0.0082(7)
C18A 0.0267(9) 0.0204(9) 0.0153(8) 0.0021(7) 0.0008(7) 0.0088(7)
C18B 0.0248(8) 0.0212(9) 0.0175(8) 0.0029(7) 0.0012(7) 0.0095(7)
C19A 0.0176(8) 0.0180(8) 0.0204(8) 0.0043(7) 0.0023(7) 0.0046(6)
C19B 0.0197(8) 0.0196(9) 0.0234(8) 0.0072(7) 0.0035(7) 0.0067(7)
C20A 0.0424(11) 0.0271(10) 0.0215(9) -0.0050(7) -0.0018(8) 0.0042(8)
C20B 0.0430(11) 0.0280(10) 0.0231(9) -0.0032(8) -0.0024(8) 0.0065(8)
C1G 0.0258(9) 0.0366(11) 0.0555(13) 0.0162(10) 0.0160(9) 0.0102(8)
C1G 0.0258(9) 0.0366(11) 0.0555(13) 0.0162(10) 0.0160(9) 0.0102(8)
C2G 0.0206(9) 0.0604(14) 0.0359(11) 0.0253(10) 0.0034(8) 0.0087(9)
C3G 0.0300(10) 0.0437(12) 0.0343(11) 0.0051(9) 0.0145(9) -0.0005(9)
C4G 0.0504(12) 0.0422(12) 0.0399(12) 0.0132(10) 0.0226(10) 0.0218(10)
C5G 0.0399(11) 0.0633(15) 0.0297(10) 0.0123(10) 0.0075(9) 0.0317(10)
C6G 0.0239(9) 0.0491(13) 0.0351(11) -0.0026(9) 0.0041(8) 0.0126(9)
C7G 0.0491(14) 0.0473(15) 0.135(3) 0.0378(16) 0.0313(15) 0.0171(11)
C8G 0.0484(14) 0.0843(19) 0.0471(14) -0.0124(13) 0.0166(11) -0.0160(13)

loop_
_atom_type_symbol
_atom_type_description
_atom_type_scat_dispersion_real
_atom_type_scat_dispersion_imag
_atom_type_scat_source
C C 0.0033 0.0016 'International Tables Vol C Tables 4.2.6.8 and 6.1.1.4'
H H 0.0000 0.0000 'International Tables Vol C Tables 4.2.6.8 and 6.1.1.4'
O O 0.0106 0.0060 'International Tables Vol C Tables 4.2.6.8 and 6.1.1.4'

loop_
_geom_angle_atom_site_label_1
_geom_angle_atom_site_label_2
_geom_angle_atom_site_label_3
_geom_angle
_geom_angle_site_symmetry_1
_geom_angle_site_symmetry_3
_geom_angle_publ_flag
O1A C13A C14A 106.48(11) . . ?
O1A C13A C1A 109.02(11) . . ?
O1A C13A C7A 108.84(12) . . ?
O1B C13B C14B 106.22(11) . . ?
O1B C13B C1B 108.33(11) . . ?
O1B C13B C7B 108.39(12) . . ?
O2A C12A C11A 115.42(12) . . ?
O2A C12A C7A 122.35(13) . . ?
O2A C6A C1A 122.05(13) . . ?
O2B C12B C11B 115.27(13) . . ?
O2B C12B C7B 122.61(13) . . ?
O2B C6B C1B 122.20(13) . . ?
O3A C17A C16A 115.83(14) . . ?
O3A C17A C18A 124.10(14) . . ?
O3A C20A H20A 109.5 . . ?
O3A C20A H21A 109.5 . . ?
O3A C20A H22A 109.5 . . ?
O3B C17B C16B 115.55(13) . . ?
O3B C17B C18B 124.88(14) . . ?
O3B C20B H20E 109.5 . . ?
O3B C20B H21B 109.5 . . ?
O3B C20B H22B 109.5 . . ?
C1A C13A C14A 111.65(12) . . ?
C1A C13A C7A 109.52(11) . . ?
C1A C2A H2A 119.2 . . ?
C1B C13B C14B 112.36(13) . . ?
C1B C13B C7B 109.54(12) . . ?
C1B C2B H2B 119.2 . . ?
C2A C1A C13A 121.75(13) . . ?
C2A C3A C4A 119.68(15) . . ?
C2A C3A H3A 120.2 . . ?
C2B C1B C13B 121.56(13) . . ?
C2B C1B C6B 116.92(13) . . ?
C2B C3B C4B 119.89(15) . . ?
C2B C3B H3B 120.1 . . ?
C3A C2A C1A 121.61(14) . . ?
C3A C2A H2A 119.2 . . ?
C3A C4A H4A 119.9 . . ?
C3B C2B C1B 121.57(14) . . ?
C3B C2B H2B 119.2 . . ?
C3B C4B H4B 120.1 . . ?
C4A C3A H3A 120.2 . . ?
C4A C5A C6A 119.16(14) . . ?
C4A C5A H5A 120.4 . . ?
C4B C3B H3B 120.1 . . ?
C4B C5B C6B 119.44(14) . . ?
C4B C5B H5B 120.3 . . ?
C5A C4A C3A 120.19(14) . . ?
C5A C4A H4A 119.9 . . ?
C5A C6A C1A 122.35(14) . . ?
C5A C6A O2A 115.60(12) . . ?
C5B C4B C3B 119.81(14) . . ?
C5B C4B H4B 120.1 . . ?
C5B C6B C1B 122.29(14) . . ?
C5B C6B O2B 115.50(13) . . ?
C6A C1A C13A 121.07(13) . . ?
C6A C1A C2A 116.96(13) . . ?
C6A C5A H5A 120.4 . . ?
C6B C1B C13B 121.20(13) . . ?
C6B C5B H5B 120.3 . . ?
C7A C13A C14A 111.23(11) . . ?
C7A C8A H8A 119.2 . . ?
C7B C13B C14B 111.82(11) . . ?
C7B C8B H8B 119.1 . . ?
C8A C7A C13A 121.90(13) . . ?
C8A C9A C10A 119.89(14) . . ?
C8A C9A H9A 120.1 . . ?
C8B C7B C13B 121.71(13) . . ?
C8B C9B C10B 119.56(15) . . ?
C8B C9B H9B 120.2 . . ?
C9A C10A H10A 120.0 . . ?
C9A C8A C7A 121.60(14) . . ?
C9A C8A H8A 119.2 . . ?
C9B C10B H10B 120.0 . . ?
C9B C8B C7B 121.85(14) . . ?
C9B C8B H8B 119.1 . . ?
C10A C11A C12A 119.24(14) . . ?
C10A C11A H11A 120.4 . . ?
C10A C9A H9A 120.1 . . ?
C10B C11B C12B 119.56(14) . . ?
C10B C11B H11B 120.2 . . ?
C10B C9B H9B 120.2 . . ?
C11A C10A C9A 119.99(15) . . ?
C11A C10A H10A 120.0 . . ?
C11A C12A C7A 122.23(14) . . ?
C11B C10B C9B 120.04(15) . . ?
C11B C10B H10B 120.0 . . ?
C11B C12B C7B 122.12(14) . . ?
C12A C11A H11A 120.4 . . ?
C12A C7A C13A 120.91(13) . . ?
C12A C7A C8A 117.04(14) . . ?
C12A O2A C6A 118.29(11) . . ?
C12B C11B H11B 120.2 . . ?
C12B C7B C13B 121.18(13) . . ?
C12B C7B C8B 116.85(14) . . ?
C12B O2B C6B 118.56(11) . . ?
C13A O1A H1A 108.3(11) . . ?
C13B O1B H1B 108.0(12) . . ?
C14A C15A H15A 119.7 . . ?
C14A C19A C18A 121.90(14) . . ?
C14A C19A H19A 119.1 . . ?
C14B C15B H15B 119.7 . . ?
C14B C19B C18B 121.86(14) . . ?
C14B C19B H19B 119.1 . . ?
C15A C14A C13A 122.46(13) . . ?
C15A C16A C17A 120.19(14) . . ?
C15A C16A H16A 119.9 . . ?
C15B C14B C13B 121.90(13) . . ?
C15B C16B H16B 119.8 . . ?
C16A C15A C14A 120.64(14) . . ?
C16A C15A H15A 119.7 . . ?
C16A C17A C18A 120.05(14) . . ?
C16B C15B C14B 120.68(14) . . ?
C16B C15B H15B 119.7 . . ?
C16B C17B C18B 119.57(14) . . ?
C17A C16A H16A 119.9 . . ?
C17A C18A H18A 120.6 . . ?
C17A O3A C20A 117.06(12) . . ?
C17B C16B C15B 120.44(14) . . ?
C17B C16B H16B 119.8 . . ?
C17B C18B C19B 119.21(14) . . ?
C17B C18B H18B 120.4 . . ?
C17B O3B C20B 117.20(12) . . ?
C18A C19A H19A 119.1 . . ?
C18B C19B H19B 119.1 . . ?
C19A C14A C13A 119.18(13) . . ?
C19A C14A C15A 118.35(14) . . ?
C19A C18A C17A 118.86(14) . . ?
C19A C18A H18A 120.6 . . ?
C19B C14B C13B 119.89(13) . . ?
C19B C14B C15B 118.21(14) . . ?
C19B C18B H18B 120.4 . . ?
H20A C20A H21A 109.5 . . ?
H20A C20A H22A 109.5 . . ?
H20E C20B H21B 109.5 . . ?
H21A C20A H22A 109.5 . . ?
H22B C20B H20E 109.5 . . ?
H22B C20B H21B 109.5 . . ?
C1G C2G H2G 118.9 . . ?
C1G C6G H6G 119.6 . . ?
C1G C7G H7G1 109.5 . . ?
C1G C7G H7G2 109.5 . . ?
C1G C7G H7G3 109.5 . . ?
C2G C1G C7G 121.12(19) . . ?
C2G C3G C8G 120.86(19) . . ?
C3G C2G C1G 122.13(16) . . ?
C3G C2G H2G 118.9 . . ?
C3G C4G C5G 120.61(19) . . ?
C3G C4G H4G 119.7 . . ?
C3G C8G H8G1 109.5 . . ?
C3G C8G H8G2 109.5 . . ?
C3G C8G H8G3 109.5 . . ?
C4G C3G C2G 118.17(17) . . ?
C4G C3G C8G 121.0(2) . . ?
C4G C5G H5G 119.8 . . ?
C5G C4G H4G 119.7 . . ?
C5G C6G C1G 120.79(18) . . ?
C5G C6G H6G 119.6 . . ?
C6G C1G C2G 117.88(18) . . ?
C6G C1G C7G 121.0(2) . . ?
C6G C5G C4G 120.42(18) . . ?
C6G C5G H5G 119.8 . . ?
H7G1 C7G H7G2 109.5 . . ?
H7G1 C7G H7G3 109.5 . . ?
H7G2 C7G H7G3 109.5 . . ?
H8G1 C8G H8G2 109.5 . . ?
H8G1 C8G H8G3 109.5 . . ?
H8G2 C8G H8G3 109.5 . . ?

loop_
_geom_bond_atom_site_label_1
_geom_bond_atom_site_label_2
_geom_bond_distance
_geom_bond_site_symmetry_2
_geom_bond_publ_flag
O1A C13A 1.4489(17) . ?
O1A H1A 0.958(7) . ?
O1B C13B 1.4497(17) . ?
O1B H1B 0.965(7) . ?
O2A C12A 1.3880(17) . ?
O2A C6A 1.3904(17) . ?
O2B C12B 1.3834(17) . ?
O2B C6B 1.3919(17) . ?
O3A C17A 1.3702(18) . ?
O3A C20A 1.424(2) . ?
O3B C17B 1.3732(17) . ?
O3B C20B 1.4273(19) . ?
C1A C2A 1.392(2) . ?
C1A C6A 1.391(2) . ?
C2A C3A 1.386(2) . ?
C2A H2A 0.9500 . ?
C2B C1B 1.393(2) . ?
C2B H2B 0.9500 . ?
C3A H3A 0.9500 . ?
C3B C2B 1.384(2) . ?
C3B C4B 1.390(2) . ?
C3B H3B 0.9500 . ?
C4A C3A 1.388(2) . ?
C4A H4A 0.9500 . ?
C4B H4B 0.9500 . ?
C4G C3G 1.373(3) . ?
C4G C5G 1.383(3) . ?
C4G H4G 0.9500 . ?
C5A C4A 1.375(2) . ?
C5A H5A 0.9500 . ?
C5B C4B 1.380(2) . ?
C5B C6B 1.383(2) . ?
C5B H5B 0.9500 . ?
C5G H5G 0.9500 . ?
C6A C5A 1.389(2) . ?
C6B C1B 1.395(2) . ?
C6G C1G 1.376(3) . ?
C6G C5G 1.372(3) . ?
C6G H6G 0.9500 . ?
C7A C12A 1.390(2) . ?
C7B C12B 1.393(2) . ?
C7G H7G1 0.9800 . ?
C7G H7G2 0.9800 . ?
C7G H7G3 0.9800 . ?
C8A C7A 1.398(2) . ?
C8A C9A 1.380(2) . ?
C8A H8A 0.9500 . ?
C8B C7B 1.397(2) . ?
C8B H8B 0.9500 . ?
C8G H8G1 0.9800 . ?
C8G H8G2 0.9800 . ?
C8G H8G3 0.9800 . ?
C9A H9A 0.9500 . ?
C9B C10B 1.390(2) . ?
C9B C8B 1.386(2) . ?
C9B H9B 0.9500 . ?
C10A C9A 1.390(2) . ?
C10A H10A 0.9500 . ?
C10B C11B 1.376(2) . ?
C10B H10B 0.9500 . ?
C11A C10A 1.380(2) . ?
C11A H11A 0.9500 . ?
C11B H11B 0.9500 . ?
C12A C11A 1.390(2) . ?
C12B C11B 1.390(2) . ?
C13A C1A 1.520(2) . ?
C13A C7A 1.524(2) . ?
C13B C1B 1.522(2) . ?
C13B C7B 1.527(2) . ?
C14A C13A 1.524(2) . ?
C14A C15A 1.392(2) . ?
C14A C19A 1.386(2) . ?
C14B C13B 1.529(2) . ?
C14B C19B 1.384(2) . ?
C15A H15A 0.9500 . ?
C15B C14B 1.390(2) . ?
C15B H15B 0.9500 . ?
C16A C15A 1.384(2) . ?
C16A H16A 0.9500 . ?
C16B C15B 1.388(2) . ?
C16B C17B 1.387(2) . ?
C16B H16B 0.9500 . ?
C17A C16A 1.388(2) . ?
C17A C18A 1.391(2) . ?
C17B C18B 1.389(2) . ?
C18A H18A 0.9500 . ?
C18B H18B 0.9500 . ?
C19A C18A 1.387(2) . ?
C19A H19A 0.9500 . ?
C19B C18B 1.392(2) . ?
C19B H19B 0.9500 . ?
C20A H20A 0.9800 . ?
C20A H21A 0.9800 . ?
C20A H22A 0.9800 . ?
C20B H20E 0.9800 . ?
C20B H21B 0.9800 . ?
C20B H22B 0.9800 . ?
C1G C7G 1.501(3) . ?
C2G C1G 1.396(3) . ?
C2G C3G 1.385(3) . ?
C2G H2G 0.9500 . ?
C3G C8G 1.512(3) . ?

loop_
_geom_hbond_atom_site_label_D
_geom_hbond_atom_site_label_H
_geom_hbond_atom_site_label_A
_geom_hbond_distance_DH
_geom_hbond_distance_HA
_geom_hbond_distance_DA
_geom_hbond_angle_DHA
_geom_hbond_site_symmetry_A
O1A H1A O2A 0.958(7) 1.894(7) 2.8509(14) 177.0(17) 2_866
O1B H1B O2B 0.965(7) 1.916(7) 2.8809(14) 177.4(18) 2_656

loop_
_geom_torsion_atom_site_label_1
_geom_torsion_atom_site_label_2
_geom_torsion_atom_site_label_3
_geom_torsion_atom_site_label_4
_geom_torsion
_geom_torsion_site_symmetry_1
_geom_torsion_site_symmetry_2
_geom_torsion_site_symmetry_3
_geom_torsion_site_symmetry_4
_geom_torsion_publ_flag
O1A C13A C1A C2A 78.75(17) . . . . ?
O1A C13A C1A C6A -95.75(15) . . . . ?
O1A C13A C7A C12A 97.30(15) . . . . ?
O1A C13A C7A C8A -78.05(16) . . . . ?
O1B C13B C1B C2B -77.17(17) . . . . ?
O1B C13B C1B C6B 96.15(16) . . . . ?
O1B C13B C7B C12B -97.84(16) . . . . ?
O1B C13B C7B C8B 76.21(16) . . . . ?
O2A C12A C11A C10A -179.01(14) . . . . ?
O2A C6A C5A C4A -179.84(13) . . . . ?
O2B C12B C11B C10B 177.84(14) . . . . ?
O2B C6B C1B C13B 8.2(2) . . . . ?
O2B C6B C1B C2B -178.17(13) . . . . ?
O3A C17A C16A C15A 178.13(13) . . . . ?
O3A C17A C18A C19A -178.22(14) . . . . ?
O3B C17B C18B C19B -179.67(14) . . . . ?
C1A C13A C7A C12A -21.80(19) . . . . ?
C1A C13A C7A C8A 162.85(14) . . . . ?
C1A C2A C3A C4A -0.2(2) . . . . ?
C1A C6A C5A C4A 0.1(2) . . . . ?
C1B C13B C7B C12B 20.17(19) . . . . ?
C1B C13B C7B C8B -165.78(14) . . . . ?
C2A C1A C6A C5A -1.8(2) . . . . ?
C2A C1A C6A O2A 178.07(13) . . . . ?
C2B C3B C4B C5B 2.1(2) . . . . ?
C3B C2B C1B C13B 171.25(14) . . . . ?
C3B C2B C1B C6B -2.3(2) . . . . ?
C4B C3B C2B C1B 0.1(2) . . . . ?
C4B C5B C6B C1B -0.4(2) . . . . ?
C4B C5B C6B O2B -179.77(13) . . . . ?
C5A C4A C3A C2A -1.6(2) . . . . ?
C5B C6B C1B C13B -171.08(14) . . . . ?
C5B C6B C1B C2B 2.5(2) . . . . ?
C6A C1A C2A C3A 1.9(2) . . . . ?
C6A C5A C4A C3A 1.7(2) . . . . ?
C6A O2A C12A C11A -165.75(13) . . . . ?
C6A O2A C12A C7A 14.6(2) . . . . ?
C6B C5B C4B C3B -2.0(2) . . . . ?
C6B O2B C12B C11B 168.97(13) . . . . ?
C6B O2B C12B C7B -11.8(2) . . . . ?
C7A C12A C11A C10A 0.6(2) . . . . ?
C7A C13A C1A C2A -162.26(13) . . . . ?
C7A C13A C1A C6A 23.24(19) . . . . ?
C7A C8A C9A C10A 1.4(2) . . . . ?
C7B C12B C11B C10B -1.4(2) . . . . ?
C7B C13B C1B C2B 164.78(13) . . . . ?
C7B C13B C1B C6B -21.90(19) . . . . ?
C8A C7A C12A C11A 0.2(2) . . . . ?
C8A C7A C12A O2A 179.81(13) . . . . ?
C8B C7B C12B C11B 0.2(2) . . . . ?
C8B C7B C12B O2B -178.90(13) . . . . ?
C8B C9B C10B C11B -0.1(2) . . . . ?
C9A C8A C7A C12A -1.2(2) . . . . ?
C9A C8A C7A C13A 174.30(14) . . . . ?
C9B C10B C11B C12B 1.3(2) . . . . ?
C9B C8B C7B C12B 1.0(2) . . . . ?
C9B C8B C7B C13B -173.30(14) . . . . ?
C10B C9B C8B C7B -1.1(2) . . . . ?
C11A C10A C9A C8A -0.5(2) . . . . ?
C12A C11A C10A C9A -0.4(2) . . . . ?
C12A O2A C6A C1A -13.1(2) . . . . ?
C12A O2A C6A C5A 166.78(13) . . . . ?
C12B O2B C6B C1B 10.0(2) . . . . ?
C12B O2B C6B C5B -170.66(13) . . . . ?
C13A C14A C15A C16A 179.41(14) . . . . ?
C13A C14A C19A C18A -179.65(14) . . . . ?
C13A C1A C2A C3A -172.82(14) . . . . ?
C13A C1A C6A C5A 172.92(13) . . . . ?
C13A C1A C6A O2A -7.2(2) . . . . ?
C13A C7A C12A C11A -175.36(14) . . . . ?
C13A C7A C12A O2A 4.2(2) . . . . ?
C13B C14B C19B C18B 178.87(14) . . . . ?
C13B C7B C12B C11B 174.56(14) . . . . ?
C13B C7B C12B O2B -4.6(2) . . . . ?
C14A C13A C1A C2A -38.61(18) . . . . ?
C14A C13A C1A C6A 146.89(14) . . . . ?
C14A C13A C7A C12A -145.70(14) . . . . ?
C14A C13A C7A C8A 38.95(19) . . . . ?
C14A C19A C18A C17A 0.2(2) . . . . ?
C14B C13B C1B C2B 39.86(19) . . . . ?
C14B C13B C1B C6B -146.82(14) . . . . ?
C14B C13B C7B C12B 145.41(14) . . . . ?
C14B C13B C7B C8B -40.54(19) . . . . ?
C14B C19B C18B C17B 0.6(2) . . . . ?
C15A C14A C13A C1A 121.35(15) . . . . ?
C15A C14A C13A C7A -115.98(15) . . . . ?
C15A C14A C13A O1A 2.46(18) . . . . ?
C15A C14A C19A C18A -0.2(2) . . . . ?
C15B C14B C13B C1B -114.93(15) . . . . ?
C15B C14B C13B C7B 121.40(15) . . . . ?
C15B C14B C13B O1B 3.35(18) . . . . ?
C15B C14B C19B C18B -1.5(2) . . . . ?
C15B C16B C17B C18B -1.6(2) . . . . ?
C15B C16B C17B O3B 178.99(13) . . . . ?
C16A C17A C18A C19A 0.1(2) . . . . ?
C16B C15B C14B C13B -179.50(14) . . . . ?
C16B C15B C14B C19B 0.9(2) . . . . ?
C16B C17B C18B C19B 1.0(2) . . . . ?
C17A C16A C15A C14A 0.3(2) . . . . ?
C17B C16B C15B C14B 0.7(2) . . . . ?
C18A C17A C16A C15A -0.3(2) . . . . ?
C19A C14A C13A C1A -59.24(17) . . . . ?
C19A C14A C13A C7A 63.43(18) . . . . ?
C19A C14A C13A O1A -178.13(13) . . . . ?
C19A C14A C15A C16A 0.0(2) . . . . ?
C19B C14B C13B C1B 64.69(17) . . . . ?
C19B C14B C13B C7B -58.98(18) . . . . ?
C19B C14B C13B O1B -177.03(13) . . . . ?
C20A O3A C17A C16A -179.02(15) . . . . ?
C20A O3A C17A C18A -0.7(2) . . . . ?
C20B O3B C17B C16B 179.17(14) . . . . ?
C20B O3B C17B C18B -0.2(2) . . . . ?
C1G C2G C3G C4G 0.3(3) . . . . ?
C1G C2G C3G C8G -179.07(18) . . . . ?
C1G C6G C5G C4G -0.2(3) . . . . ?
C3G C2G C1G C6G -0.2(3) . . . . ?
C3G C2G C1G C7G 177.95(18) . . . . ?
C3G C4G C5G C6G 0.3(3) . . . . ?
C5G C4G C3G C2G -0.3(3) . . . . ?
C5G C4G C3G C8G 179.03(18) . . . . ?
C5G C6G C1G C2G 0.2(3) . . . . ?
C5G C6G C1G C7G -177.97(18) . . . . ?

loop_
_cod_related_entry_id
_cod_related_entry_database
_cod_related_entry_code
1 ChemSpider 21141306
